data_4516452
loop_
_publ_author_name
'Lee, Eunji'
'Ju, Huiyeong'
'Kim, Seulgi'
'Park, Ki-Min'
'Lee, Shim Sung'

_publ_section_title
;
 Anion-Directed Coordination Networks of a Flexible S-Pivot Ligand and
 Anion Exchange in the Solid State
;
_journal_issue 11
_journal_name_full 'Crystal Growth &amp; Design'
_journal_page_first 5427
_journal_paper_doi 10.1021/acs.cgd.5b01050
_journal_volume 15
_journal_year 2015
_chemical_formula_moiety 'C16 H12 Ag Cl N2 O4 S'
_chemical_formula_sum 'C16 H12 Ag Cl N2 O4 S'
_chemical_formula_weight 471.66
_space_group_IT_number 2
_space_group_name_Hall '-P 1'
_space_group_name_H-M_alt 'P -1'
_symmetry_cell_setting triclinic
_symmetry_space_group_name_Hall '-P 1'
_symmetry_space_group_name_H-M 'P -1'
_atom_sites_solution_hydrogens geom
_atom_sites_solution_primary direct
_atom_sites_solution_secondary difmap
_audit_creation_method SHELXL-97
_cell_angle_alpha 103.278(2)
_cell_angle_beta 90.896(2)
_cell_angle_gamma 114.302(2)
_cell_formula_units_Z 2
_cell_length_a 7.2575(3)
_cell_length_b 8.1541(3)
_cell_length_c 16.1939(6)
_cell_measurement_reflns_used 8807
_cell_measurement_temperature 173(2)
_cell_measurement_theta_max 28.36
_cell_measurement_theta_min 2.80
_cell_volume 843.48(6)
_computing_cell_refinement 'Bruker SAINT'
_computing_data_collection 'Bruker APEX2'
_computing_data_reduction 'Bruker SAINT'
_computing_molecular_graphics 'Bruker SHELXTL'
_computing_publication_material 'Bruker SHELXTL'
_computing_structure_refinement 'SHELXL-97 (Sheldrick, 2008)'
_computing_structure_solution 'SHELXS-97 (Sheldrick, 2008)'
_diffrn_ambient_temperature 173(2)
_diffrn_measured_fraction_theta_full 0.999
_diffrn_measured_fraction_theta_max 0.999
_diffrn_measurement_device_type 'Bruker APEX-II CCD'
_diffrn_measurement_method '\f and \w scans'
_diffrn_radiation_monochromator graphite
_diffrn_radiation_source 'fine-focus sealed tube'
_diffrn_radiation_type MoK\a
_diffrn_radiation_wavelength 0.71073
_diffrn_reflns_av_R_equivalents 0.0275
_diffrn_reflns_av_sigmaI/netI 0.0236
_diffrn_reflns_limit_h_max 9
_diffrn_reflns_limit_h_min -9
_diffrn_reflns_limit_k_max 10
_diffrn_reflns_limit_k_min -10
_diffrn_reflns_limit_l_max 21
_diffrn_reflns_limit_l_min -20
_diffrn_reflns_number 15453
_diffrn_reflns_theta_full 28.00
_diffrn_reflns_theta_max 28.00
_diffrn_reflns_theta_min 1.30
_exptl_absorpt_coefficient_mu 1.501
_exptl_absorpt_correction_T_max 0.8151
_exptl_absorpt_correction_T_min 0.6999
_exptl_absorpt_correction_type multi-scan
_exptl_absorpt_process_details SADABS
_exptl_crystal_colour colourless
_exptl_crystal_density_diffrn 1.857
_exptl_crystal_density_method 'not measured'
_exptl_crystal_description block
_exptl_crystal_F_000 468
_exptl_crystal_size_max 0.26
_exptl_crystal_size_mid 0.16
_exptl_crystal_size_min 0.14
_refine_diff_density_max 0.360
_refine_diff_density_min -0.617
_refine_diff_density_rms 0.075
_refine_ls_extinction_method none
_refine_ls_goodness_of_fit_ref 1.052
_refine_ls_hydrogen_treatment constr
_refine_ls_matrix_type full
_refine_ls_number_parameters 226
_refine_ls_number_reflns 4080
_refine_ls_number_restraints 0
_refine_ls_restrained_S_all 1.052
_refine_ls_R_factor_all 0.0267
_refine_ls_R_factor_gt 0.0243
_refine_ls_shift/su_max 0.001
_refine_ls_shift/su_mean 0.000
_refine_ls_structure_factor_coef Fsqd
_refine_ls_weighting_details 'calc w=1/[\s^2^(Fo^2^)+(0.0292P)^2^+0.4524P] where P=(Fo^2^+2Fc^2^)/3'
_refine_ls_weighting_scheme calc
_refine_ls_wR_factor_gt 0.0598
_refine_ls_wR_factor_ref 0.0608
_reflns_number_gt 3787
_reflns_number_total 4080
_reflns_threshold_expression >2sigma(I)
_cod_data_source_file cg5b01050_si_002.cif
_cod_data_source_block 1
_cod_depositor_comments
;
The following automatic conversions were performed:

data item '_symmetry_cell_setting' value 'Triclinic' was changed to
'triclinic' in accordance with the
/home/saulius/struct/COD-crude-data/automatic-downloads/DataCite-retrospective/ACS/depositions/lib/dictionaries/cif_core.dic
dictionary named 'cif_core.dic' version 2.4.2 last updated on
2011-04-26.

Automatic conversion script
Id: cif_fix_values 6909 2019-04-08 15:41:33Z antanas 
;
_cod_original_sg_symbol_H-M P-1
_cod_database_code 4516452

loop_
_symmetry_equiv_pos_as_xyz
'x, y, z'
'-x, -y, -z'

loop_
_atom_site_label
_atom_site_type_symbol
_atom_site_fract_x
_atom_site_fract_y
_atom_site_fract_z
_atom_site_U_iso_or_equiv
_atom_site_adp_type
_atom_site_occupancy
_atom_site_symmetry_multiplicity
_atom_site_calc_flag
_atom_site_refinement_flags
Ag1 Ag 0.68375(2) 0.04783(2) 0.246353(10) 0.03102(6) Uani 1 1 d .
N1 N 1.2081(3) 0.1265(3) -0.14223(13) 0.0412(5) Uani 1 1 d .
N2 N 1.0947(3) 0.8495(3) 0.63661(12) 0.0349(4) Uani 1 1 d .
S1 S 0.49269(7) 0.20367(6) 0.19267(3) 0.02458(10) Uani 1 1 d .
C1 C 1.1142(3) 0.1693(3) -0.09343(14) 0.0322(4) Uani 1 1 d .
C2 C 1.0017(3) 0.2251(3) -0.02905(13) 0.0282(4) Uani 1 1 d .
C3 C 0.8300(3) 0.2465(3) -0.05275(13) 0.0299(4) Uani 1 1 d .
H3A H 0.7845 0.2230 -0.1114 0.036 Uiso 1 1 calc R
C4 C 0.7255(3) 0.3029(3) 0.01048(13) 0.0290(4) Uani 1 1 d .
H4A H 0.6062 0.3155 -0.0051 0.035 Uiso 1 1 calc R
C5 C 0.7941(3) 0.3411(3) 0.09641(12) 0.0261(4) Uani 1 1 d .
C6 C 0.9660(3) 0.3185(3) 0.11900(13) 0.0287(4) Uani 1 1 d .
H6A H 1.0126 0.3436 0.1777 0.034 Uiso 1 1 calc R
C7 C 1.0698(3) 0.2600(3) 0.05685(13) 0.0301(4) Uani 1 1 d .
H7A H 1.1865 0.2436 0.0725 0.036 Uiso 1 1 calc R
C8 C 0.6843(3) 0.4067(3) 0.16543(13) 0.0294(4) Uani 1 1 d .
H8A H 0.6182 0.4771 0.1449 0.035 Uiso 1 1 calc R
H8B H 0.7824 0.4900 0.2166 0.035 Uiso 1 1 calc R
C9 C 0.3995(3) 0.3164(3) 0.28240(13) 0.0292(4) Uani 1 1 d .
H9A H 0.3461 0.3964 0.2625 0.035 Uiso 1 1 calc R
H9B H 0.2846 0.2190 0.3004 0.035 Uiso 1 1 calc R
C10 C 0.5568(3) 0.4330(3) 0.35862(12) 0.0250(4) Uani 1 1 d .
C11 C 0.6647(3) 0.6232(3) 0.36923(13) 0.0289(4) Uani 1 1 d .
H11A H 0.6410 0.6791 0.3273 0.035 Uiso 1 1 calc R
C12 C 0.8064(3) 0.7322(3) 0.44002(13) 0.0311(4) Uani 1 1 d .
H12A H 0.8800 0.8625 0.4470 0.037 Uiso 1 1 calc R
C13 C 0.8399(3) 0.6489(3) 0.50111(12) 0.0269(4) Uani 1 1 d .
C14 C 0.7327(3) 0.4583(3) 0.49147(13) 0.0280(4) Uani 1 1 d .
H14A H 0.7559 0.4025 0.5336 0.034 Uiso 1 1 calc R
C15 C 0.5924(3) 0.3513(3) 0.42021(13) 0.0279(4) Uani 1 1 d .
H15A H 0.5195 0.2208 0.4130 0.034 Uiso 1 1 calc R
C16 C 0.9832(3) 0.7615(3) 0.57651(13) 0.0293(4) Uani 1 1 d .
Cl1 Cl 0.23627(7) -0.23974(7) 0.30545(3) 0.03087(11) Uani 1 1 d .
O1 O 0.3837(2) -0.2543(2) 0.24772(12) 0.0446(4) Uani 1 1 d .
O2 O 0.1147(2) -0.4210(2) 0.31656(10) 0.0350(3) Uani 1 1 d .
O3 O 0.1117(3) -0.1720(3) 0.26755(13) 0.0516(5) Uani 1 1 d .
O4 O 0.3413(4) -0.1170(3) 0.38600(13) 0.0659(6) Uani 1 1 d .

loop_
_atom_site_aniso_label
_atom_site_aniso_U_11
_atom_site_aniso_U_22
_atom_site_aniso_U_33
_atom_site_aniso_U_23
_atom_site_aniso_U_13
_atom_site_aniso_U_12
Ag1 0.03254(9) 0.03475(9) 0.02898(9) 0.00980(6) 0.00424(6) 0.01663(7)
N1 0.0536(12) 0.0426(11) 0.0375(11) 0.0134(9) 0.0161(9) 0.0282(9)
N2 0.0368(9) 0.0400(10) 0.0303(9) 0.0043(8) 0.0006(8) 0.0212(8)
S1 0.0243(2) 0.0245(2) 0.0239(2) 0.00497(17) 0.00134(17) 0.01013(17)
C1 0.0400(11) 0.0256(9) 0.0327(11) 0.0105(8) 0.0081(9) 0.0140(8)
C2 0.0338(10) 0.0212(8) 0.0284(10) 0.0072(7) 0.0079(8) 0.0100(7)
C3 0.0358(10) 0.0282(9) 0.0218(9) 0.0078(8) 0.0024(8) 0.0093(8)
C4 0.0285(9) 0.0283(9) 0.0288(10) 0.0080(8) 0.0012(8) 0.0107(8)
C5 0.0294(9) 0.0198(8) 0.0260(9) 0.0075(7) 0.0045(7) 0.0069(7)
C6 0.0324(10) 0.0282(9) 0.0241(9) 0.0084(8) 0.0018(8) 0.0107(8)
C7 0.0318(10) 0.0307(10) 0.0317(11) 0.0121(8) 0.0048(8) 0.0150(8)
C8 0.0337(10) 0.0247(9) 0.0292(10) 0.0079(8) 0.0069(8) 0.0110(8)
C9 0.0240(9) 0.0353(10) 0.0297(10) 0.0051(8) 0.0042(8) 0.0157(8)
C10 0.0244(9) 0.0304(9) 0.0242(9) 0.0056(7) 0.0066(7) 0.0161(7)
C11 0.0339(10) 0.0311(10) 0.0267(10) 0.0105(8) 0.0031(8) 0.0172(8)
C12 0.0353(10) 0.0265(9) 0.0315(11) 0.0083(8) 0.0033(8) 0.0127(8)
C13 0.0273(9) 0.0349(10) 0.0232(9) 0.0067(8) 0.0053(7) 0.0182(8)
C14 0.0344(10) 0.0346(10) 0.0256(9) 0.0116(8) 0.0104(8) 0.0227(8)
C15 0.0319(10) 0.0272(9) 0.0297(10) 0.0086(8) 0.0106(8) 0.0166(8)
C16 0.0323(10) 0.0340(10) 0.0284(10) 0.0092(8) 0.0074(8) 0.0201(9)
Cl1 0.0315(2) 0.0282(2) 0.0317(3) 0.01179(19) 0.00075(19) 0.00952(19)
O1 0.0342(8) 0.0526(10) 0.0571(11) 0.0304(9) 0.0161(8) 0.0195(7)
O2 0.0384(8) 0.0302(7) 0.0317(8) 0.0117(6) 0.0055(6) 0.0081(6)
O3 0.0539(11) 0.0648(12) 0.0621(12) 0.0371(10) 0.0153(9) 0.0395(10)
O4 0.0847(15) 0.0366(10) 0.0458(11) 0.0004(8) -0.0143(10) 0.0025(10)

loop_
_atom_type_symbol
_atom_type_description
_atom_type_scat_dispersion_real
_atom_type_scat_dispersion_imag
_atom_type_scat_source
C C 0.0033 0.0016 'International Tables Vol C Tables 4.2.6.8 and 6.1.1.4'
H H 0.0000 0.0000 'International Tables Vol C Tables 4.2.6.8 and 6.1.1.4'
N N 0.0061 0.0033 'International Tables Vol C Tables 4.2.6.8 and 6.1.1.4'
O O 0.0106 0.0060 'International Tables Vol C Tables 4.2.6.8 and 6.1.1.4'
S S 0.1246 0.1234 'International Tables Vol C Tables 4.2.6.8 and 6.1.1.4'
Cl Cl 0.1484 0.1585 'International Tables Vol C Tables 4.2.6.8 and 6.1.1.4'
Ag Ag -0.8971 1.1015 'International Tables Vol C Tables 4.2.6.8 and 6.1.1.4'

loop_
_geom_angle_atom_site_label_1
_geom_angle_atom_site_label_2
_geom_angle_atom_site_label_3
_geom_angle
_geom_angle_site_symmetry_1
_geom_angle_site_symmetry_3
N2 Ag1 N1 106.87(7) 2_766 2_755
N2 Ag1 S1 129.15(5) 2_766 .
N1 Ag1 S1 115.38(5) 2_755 .
N2 Ag1 O1 110.88(7) 2_766 .
N1 Ag1 O1 87.33(7) 2_755 .
S1 Ag1 O1 98.42(4) . .
C1 N1 Ag1 162.53(19) . 2_755
C16 N2 Ag1 165.13(18) . 2_766
C8 S1 C9 100.73(9) . .
C8 S1 Ag1 105.88(7) . .
C9 S1 Ag1 109.24(7) . .
N1 C1 C2 177.7(2) . .
C3 C2 C7 120.81(18) . .
C3 C2 C1 120.11(19) . .
C7 C2 C1 119.08(19) . .
C2 C3 C4 119.09(19) . .
C3 C4 C5 120.56(19) . .
C6 C5 C4 119.58(18) . .
C6 C5 C8 119.57(18) . .
C4 C5 C8 120.85(18) . .
C7 C6 C5 120.52(19) . .
C6 C7 C2 119.42(19) . .
C5 C8 S1 108.66(13) . .
C10 C9 S1 114.51(13) . .
C11 C10 C15 119.49(18) . .
C11 C10 C9 120.33(18) . .
C15 C10 C9 120.17(18) . .
C12 C11 C10 120.77(19) . .
C11 C12 C13 119.14(19) . .
C14 C13 C12 120.81(19) . .
C14 C13 C16 119.33(18) . .
C12 C13 C16 119.84(19) . .
C15 C14 C13 119.32(19) . .
C14 C15 C10 120.48(18) . .
N2 C16 C13 179.2(2) . .
O4 Cl1 O3 111.19(13) . .
O4 Cl1 O2 109.29(11) . .
O3 Cl1 O2 110.44(11) . .
O4 Cl1 O1 109.35(13) . .
O3 Cl1 O1 108.11(11) . .
O2 Cl1 O1 108.41(10) . .
Cl1 O1 Ag1 116.42(10) . .

loop_
_geom_bond_atom_site_label_1
_geom_bond_atom_site_label_2
_geom_bond_distance
_geom_bond_site_symmetry_2
Ag1 N2 2.2239(18) 2_766
Ag1 N1 2.3106(18) 2_755
Ag1 S1 2.4926(5) .
Ag1 O1 2.5341(17) .
N1 C1 1.138(3) .
N1 Ag1 2.3106(18) 2_755
N2 C16 1.137(3) .
N2 Ag1 2.2239(18) 2_766
S1 C8 1.824(2) .
S1 C9 1.8280(19) .
C1 C2 1.441(3) .
C2 C3 1.388(3) .
C2 C7 1.393(3) .
C3 C4 1.389(3) .
C4 C5 1.390(3) .
C5 C6 1.389(3) .
C5 C8 1.508(3) .
C6 C7 1.381(3) .
C9 C10 1.501(3) .
C10 C11 1.386(3) .
C10 C15 1.395(3) .
C11 C12 1.380(3) .
C12 C13 1.392(3) .
C13 C14 1.391(3) .
C13 C16 1.441(3) .
C14 C15 1.378(3) .
Cl1 O4 1.4233(19) .
Cl1 O3 1.4309(17) .
Cl1 O2 1.4315(15) .
Cl1 O1 1.4553(17) .
